data_7133635
loop_
_publ_author_name
'Geng, Hao'
'Fu, Ran'
'Zhou, Ting-Ting'
'Li, Man'
'Liu, Yan-Chun'
'Li, Xiao-Nian'
'Liu, Yan'
'Zheng, Yu'
'Li, Sheng-Hong'

_publ_section_title
;
 Selenium dioxide promoted selenylation/cyclization of leucosceptrane
 sesterterpenoids.
;
_journal_issue 76
_journal_name_full 'Chemical communications (Cambridge, England)'
_journal_page_first 10512
_journal_page_last 10515
_journal_paper_doi 10.1039/d4cc03674c
_journal_volume 60
_journal_year 2024
_chemical_absolute_configuration ad
_chemical_formula_moiety 'C25 H32 O6 Se'
_chemical_formula_sum 'C25 H32 O6 Se'
_chemical_formula_weight 507.46
_space_group_crystal_system monoclinic
_space_group_IT_number 4
_space_group_name_Hall 'P 2yb'
_space_group_name_H-M_alt 'P 1 21 1'
_atom_sites_solution_hydrogens geom
_audit_update_record
;
2024-07-16 deposited with the CCDC.	2024-08-29 downloaded from the CCDC.
;
_cell_angle_alpha 90
_cell_angle_beta 97.2010(10)
_cell_angle_gamma 90
_cell_formula_units_Z 2
_cell_length_a 11.3051(3)
_cell_length_b 6.2777(2)
_cell_length_c 16.4774(4)
_cell_measurement_reflns_used 9054
_cell_measurement_temperature 100.(2)
_cell_measurement_theta_max 72.2356
_cell_measurement_theta_min 2.7030
_cell_volume 1160.18(6)
_computing_cell_refinement 'SAINT V8.38A (Bruker AXS Inc., 2017)'
_computing_data_collection 'Bruker Instrument Service vV6.2.9'
_computing_data_reduction 'SAINT V8.38A (Bruker AXS Inc., 2017)'
_computing_structure_refinement 'SHELXL-2017/1 (Sheldrick, 2017)'
_computing_structure_solution 'SHELXT 2014/5 (Sheldrick, 2014)'
_diffrn_ambient_temperature 100.(2)
_diffrn_detector_area_resol_mean 7.3910
_diffrn_measured_fraction_theta_full 0.999
_diffrn_measured_fraction_theta_max 0.999
_diffrn_measurement_device_type 'Bruker D8 QUEST PHOTON II'
_diffrn_radiation_monochromator 'Helixos MX multilayer Optic'
_diffrn_radiation_type 'Cu K\a'
_diffrn_radiation_wavelength 1.54178
_diffrn_reflns_av_R_equivalents 0.0321
_diffrn_reflns_av_unetI/netI 0.0250
_diffrn_reflns_limit_h_max 13
_diffrn_reflns_limit_h_min -13
_diffrn_reflns_limit_k_max 7
_diffrn_reflns_limit_k_min -7
_diffrn_reflns_limit_l_max 20
_diffrn_reflns_limit_l_min -20
_diffrn_reflns_number 21368
_diffrn_reflns_theta_full 72.29
_diffrn_reflns_theta_max 72.29
_diffrn_reflns_theta_min 2.70
_diffrn_source 'Ius Diamond'
_diffrn_source_type Microfocus
_exptl_absorpt_coefficient_mu 2.516
_exptl_absorpt_correction_T_max 0.93
_exptl_absorpt_correction_T_min 0.34
_exptl_absorpt_correction_type multi-scan
_exptl_absorpt_process_details
;
SADABS-2016/2 - Bruker AXS area detector scaling and absorption correction
;
_exptl_crystal_colour 'clear light yellow'
_exptl_crystal_density_diffrn 1.453
_exptl_crystal_density_method 'not measured'
_exptl_crystal_description needle
_exptl_crystal_F_000 528
_exptl_crystal_size_max 0.480
_exptl_crystal_size_mid 0.050
_exptl_crystal_size_min 0.030
_refine_diff_density_max 1.177
_refine_diff_density_min -0.305
_refine_ls_abs_structure_details
;

Flack x determined using 1861 quotients [(I+)-(I-)]/[(I+)+(I-)]
(Parsons, Flack and Wagner, Acta Cryst. B69 (2013) 249-259).
;
_refine_ls_abs_structure_Flack 0.031(6)
_refine_ls_extinction_method none
_refine_ls_goodness_of_fit_ref 1.050
_refine_ls_hydrogen_treatment mixed
_refine_ls_matrix_type full
_refine_ls_number_parameters 296
_refine_ls_number_reflns 4464
_refine_ls_number_restraints 1
_refine_ls_restrained_S_all 1.049
_refine_ls_R_factor_all 0.0404
_refine_ls_R_factor_gt 0.0398
_refine_ls_shift/su_max 0.000
_refine_ls_shift/su_mean 0.000
_refine_ls_structure_factor_coef Fsqd
_refine_ls_weighting_details 'w=1/[\s^2^(Fo^2^)+(0.0645P)^2^+0.7997P] where P=(Fo^2^+2Fc^2^)/3'
_refine_ls_weighting_scheme calc
_refine_ls_wR_factor_gt 0.1087
_refine_ls_wR_factor_ref 0.1094
_reflns_number_gt 4381
_reflns_number_total 4464
_reflns_threshold_expression 'I > 2\s(I)'
_cod_data_source_file d4cc03674c2.cif
_cod_data_source_block glm114
_cod_depositor_comments
;
The following automatic conversions were performed:

data item '_exptl_absorpt_correction_type' value 'Multi-Scan' was
changed to 'multi-scan' in accordance with the
/home/data/users/saulius/crontab/automatic-downloads/rss-feeds/RSC/lib/dictionaries/cif_core.dic
dictionary named 'cif_core.dic' version 2.4.2 last updated on
2011-04-26.

Automatic conversion script
Id: cif_fix_values 8170 2020-07-09 18:12:32Z antanas 

 Adding full bibliography for 7133635--7133636.cif.
;
_cod_database_code 7133635

loop_
_space_group_symop_operation_xyz
'x, y, z'
'-x, y+1/2, -z'

loop_
_atom_site_type_symbol
_atom_site_label
_atom_site_fract_x
_atom_site_fract_y
_atom_site_fract_z
_atom_site_U_iso_or_equiv
_atom_site_adp_type
_atom_site_calc_flag
_atom_site_refinement_flags_adp
_atom_site_refinement_flags_occupancy
_atom_site_refinement_flags_posn
_atom_site_occupancy
_atom_site_disorder_assembly
_atom_site_disorder_group
Se Se1 0.09255(5) 0.42609(10) 0.80268(3) 0.05098(19) Uani d . . . 1 . .
C C1 0.2389(5) 0.9505(13) 0.9419(3) 0.0629(17) Uani d . . . 1 . .
H H1A 0.314261 0.959274 0.918487 0.094 Uiso calc U . R 1 . .
H H1B 0.255312 0.938292 1.001501 0.094 Uiso calc U . R 1 . .
H H1C 0.191698 1.079135 0.927631 0.094 Uiso calc U . R 1 . .
O O1 0.1630(3) 0.4242(7) 0.70580(16) 0.0411(6) Uani d . . . 1 . .
O O2 0.4123(3) 1.0304(5) 0.58238(19) 0.0379(7) Uani d . . . 1 . .
H H2 0.454(5) 1.033(8) 0.554(4) 0.057 Uiso calc U . R 1 . .
C C2 0.1709(5) 0.7600(10) 0.9084(3) 0.0520(13) Uani d . . . 1 . .
O O3 0.4440(3) 0.5707(6) 0.54405(19) 0.0399(7) Uani d . . . 1 . .
C C3 0.0822(6) 0.6615(12) 0.9502(3) 0.0616(16) Uani d . . . 1 . .
H H3 0.063676 0.720245 1.000179 0.074 Uiso calc U . R 1 . .
O O4 0.3770(3) 0.6090(7) 0.80466(19) 0.0525(10) Uani d . . . 1 . .
C C4 0.1842(4) 0.6621(9) 0.8362(3) 0.0434(11) Uani d . . . 1 . .
O O5 0.0291(4) 0.5001(8) 0.9219(3) 0.0680(13) Uani d . . . 1 . .
C C5 0.2685(4) 0.7163(8) 0.7765(3) 0.0377(9) Uani d . . . 1 . .
H H5 0.280429 0.873676 0.772614 0.045 Uiso calc U . R 1 . .
O O6 0.7684(4) 0.1715(8) 0.8010(2) 0.0635(10) Uani d . . . 1 . .
C C6 0.2256(3) 0.6171(6) 0.6922(2) 0.0300(8) Uani d . . . 1 . .
C C8 0.2136(3) 0.9435(9) 0.5986(2) 0.0322(8) Uani d . . . 1 . .
H H8 0.241438 1.042355 0.644686 0.039 Uiso calc U . R 1 . .
C C7 0.1451(3) 0.7600(7) 0.6326(2) 0.0315(8) Uani d . . . 1 . .
H H7 0.111025 0.669714 0.585336 0.038 Uiso calc U . R 1 . .
C C9 0.1357(4) 1.0731(8) 0.5309(3) 0.0443(11) Uani d . . . 1 . .
H H9A 0.061019 0.995451 0.51212 0.053 Uiso calc U . R 1 . .
H H9AB 0.114858 1.213856 0.552218 0.053 Uiso calc U . R 1 . .
C C10 0.2101(5) 1.1002(8) 0.4607(3) 0.0446(11) Uani d . . . 1 . .
H H10A 0.261643 1.227886 0.468904 0.054 Uiso calc U . R 1 . .
H H10B 0.158617 1.112996 0.407728 0.054 Uiso calc U . R 1 . .
C C11 0.2849(4) 0.8966(8) 0.4638(2) 0.0348(9) Uani d . . . 1 . .
H H11 0.356971 0.920512 0.435439 0.042 Uiso calc U . R 1 . .
C C12 0.3226(3) 0.8756(6) 0.5570(2) 0.0317(9) Uani d . . . 1 . .
C C13 0.3741(3) 0.6578(7) 0.5837(2) 0.0300(8) Uani d . . . 1 . .
C C14 0.3433(3) 0.5481(7) 0.6608(2) 0.0306(8) Uani d . . . 1 . .
H H14 0.335961 0.392452 0.648145 0.037 Uiso calc U . R 1 . .
C C15 0.4436(4) 0.5725(7) 0.7363(2) 0.0351(9) Uani d . . . 1 . .
C C16 0.5102(4) 0.3652(6) 0.7553(3) 0.0344(9) Uani d . . . 1 . .
H H16A 0.555624 0.330063 0.709492 0.041 Uiso calc U . R 1 . .
H H16B 0.451762 0.249553 0.759604 0.041 Uiso calc U . R 1 . .
C C17 0.5975(4) 0.3747(7) 0.8359(3) 0.0426(12) Uani d . . . 1 . .
H H17A 0.64975 0.500662 0.83374 0.051 Uiso calc U . R 1 . .
H H17B 0.550584 0.395703 0.882116 0.051 Uiso calc U . R 1 . .
C C18 0.6740(5) 0.1832(9) 0.8529(3) 0.0513(12) Uani d . . . 1 . .
C C19 0.6876(5) 0.0200(10) 0.9024(3) 0.0536(13) Uani d . . . 1 . .
C C20 0.7850(5) -0.1070(11) 0.8854(3) 0.0547(14) Uani d . . . 1 . .
H H20 0.812076 -0.237181 0.910646 0.066 Uiso calc U . R 1 . .
C C21 0.8318(5) 0.0020(12) 0.8237(3) 0.0606(16) Uani d . . . 1 . .
H H21 0.901117 -0.040678 0.800741 0.073 Uiso calc U . R 1 . .
C C22 0.0403(4) 0.8516(8) 0.6727(3) 0.0406(10) Uani d . . . 1 . .
H H22A -0.012402 0.932096 0.63203 0.061 Uiso calc U . R 1 . .
H H22B 0.071098 0.946266 0.717781 0.061 Uiso calc U . R 1 . .
H H22C -0.004398 0.73478 0.693971 0.061 Uiso calc U . R 1 . .
C C23 0.2132(4) 0.7063(8) 0.4247(3) 0.0399(10) Uani d . . . 1 . .
H H23A 0.18482 0.73886 0.367409 0.06 Uiso calc U . R 1 . .
H H23B 0.144879 0.679083 0.45439 0.06 Uiso calc U . R 1 . .
H H23C 0.264369 0.579794 0.427431 0.06 Uiso calc U . R 1 . .
C C24 0.5268(5) 0.7566(9) 0.7280(3) 0.0535(14) Uani d . . . 1 . .
H H24A 0.574274 0.727851 0.683381 0.08 Uiso calc U . R 1 . .
H H24B 0.580086 0.774669 0.77927 0.08 Uiso calc U . R 1 . .
H H24C 0.480292 0.887064 0.716053 0.08 Uiso calc U . R 1 . .
C C25 0.6048(5) -0.0408(11) 0.9628(3) 0.0551(14) Uani d . . . 1 . .
H H25A 0.539739 0.063002 0.960481 0.083 Uiso calc U . R 1 . .
H H25B 0.64874 -0.04244 1.017959 0.083 Uiso calc U . R 1 . .
H H25C 0.57188 -0.182686 0.949375 0.083 Uiso calc U . R 1 . .

loop_
_atom_site_aniso_label
_atom_site_aniso_U_11
_atom_site_aniso_U_22
_atom_site_aniso_U_33
_atom_site_aniso_U_12
_atom_site_aniso_U_13
_atom_site_aniso_U_23
Se1 0.0735(3) 0.0389(3) 0.0470(3) 0.0054(3) 0.0325(2) 0.0083(3)
C1 0.068(3) 0.081(5) 0.037(2) 0.034(3) -0.005(2) -0.022(3)
O1 0.0564(16) 0.0312(13) 0.0397(14) -0.0070(19) 0.0221(12) -0.0037(18)
O2 0.0415(16) 0.0382(17) 0.0356(15) -0.0146(14) 0.0108(12) -0.0047(13)
C2 0.062(3) 0.062(3) 0.032(2) 0.032(3) 0.004(2) 0.002(2)
O3 0.0375(14) 0.0452(19) 0.0386(15) 0.0064(13) 0.0114(12) -0.0031(14)
C3 0.080(4) 0.075(4) 0.032(2) 0.035(4) 0.017(2) 0.008(3)
O4 0.0497(18) 0.076(3) 0.0304(15) 0.0273(18) -0.0019(13) -0.0092(16)
C4 0.052(2) 0.047(3) 0.031(2) 0.018(2) 0.0080(18) 0.0035(19)
O5 0.091(3) 0.073(3) 0.046(2) 0.027(2) 0.033(2) 0.020(2)
C5 0.039(2) 0.042(3) 0.032(2) 0.0088(18) 0.0031(16) -0.0069(18)
O6 0.067(2) 0.071(3) 0.054(2) 0.002(2) 0.0161(18) 0.008(2)
C6 0.0338(18) 0.027(2) 0.0299(19) -0.0021(15) 0.0064(15) -0.0003(15)
C8 0.0336(16) 0.030(2) 0.0338(17) 0.0036(18) 0.0075(14) 0.0044(19)
C7 0.0283(17) 0.037(2) 0.0301(18) -0.0022(15) 0.0050(14) -0.0001(16)
C9 0.048(2) 0.042(3) 0.044(2) 0.015(2) 0.0121(19) 0.010(2)
C10 0.053(3) 0.039(3) 0.042(3) 0.005(2) 0.007(2) 0.006(2)
C11 0.0387(18) 0.036(3) 0.0298(17) -0.0043(18) 0.0054(14) 0.0016(18)
C12 0.0312(17) 0.034(3) 0.0305(18) -0.0038(14) 0.0070(14) -0.0006(14)
C13 0.0266(17) 0.032(2) 0.0312(18) -0.0028(15) 0.0032(14) -0.0045(16)
C14 0.0329(18) 0.029(2) 0.0294(19) 0.0036(16) 0.0024(14) -0.0017(16)
C15 0.041(2) 0.034(2) 0.0288(19) 0.0062(18) -0.0010(16) -0.0048(17)
C16 0.042(2) 0.028(2) 0.0323(19) 0.0028(15) 0.0004(16) 0.0014(14)
C17 0.048(2) 0.040(3) 0.037(2) 0.0077(18) -0.0063(18) -0.0028(17)
C18 0.059(3) 0.038(3) 0.052(3) 0.003(2) -0.017(2) -0.003(2)
C19 0.056(3) 0.052(3) 0.051(3) 0.001(2) -0.003(2) -0.011(2)
C20 0.051(2) 0.056(4) 0.054(3) 0.009(2) -0.004(2) 0.003(3)
C21 0.039(2) 0.093(5) 0.051(3) 0.009(3) 0.010(2) -0.005(3)
C22 0.0296(18) 0.054(3) 0.039(2) 0.0067(17) 0.0081(16) 0.0056(18)
C23 0.043(2) 0.042(3) 0.034(2) -0.007(2) 0.0038(18) -0.0001(19)
C24 0.059(3) 0.038(3) 0.055(3) -0.010(2) -0.025(2) 0.006(2)
C25 0.061(3) 0.058(4) 0.047(2) -0.016(3) 0.009(2) 0.003(2)

loop_
_atom_type_symbol
_atom_type_description
_atom_type_scat_dispersion_real
_atom_type_scat_dispersion_imag
_atom_type_scat_source
C C 0.0181 0.0091 'International Tables Vol C Tables 4.2.6.8 and 6.1.1.4'
H H 0.0000 0.0000 'International Tables Vol C Tables 4.2.6.8 and 6.1.1.4'
O O 0.0492 0.0322 'International Tables Vol C Tables 4.2.6.8 and 6.1.1.4'
Se Se -0.7943 1.1372 'International Tables Vol C Tables 4.2.6.8 and 6.1.1.4'

loop_
_geom_angle_atom_site_label_1
_geom_angle_atom_site_label_2
_geom_angle_atom_site_label_3
_geom_angle_site_symmetry_1
_geom_angle_site_symmetry_3
_geom_angle
_geom_angle_publ_flag
C4 Se1 O1 . . 88.69(19) ?
C4 Se1 O5 . . 78.5(2) ?
O1 Se1 O5 . . 166.92(19) ?
C2 C1 H1A . . 109.5 ?
C2 C1 H1B . . 109.5 ?
H1A C1 H1B . . 109.5 ?
C2 C1 H1C . . 109.5 ?
H1A C1 H1C . . 109.5 ?
H1B C1 H1C . . 109.5 ?
C6 O1 Se1 . . 113.5(3) ?
C12 O2 H2 . . 109.5 ?
C4 C2 C3 . . 112.7(6) ?
C4 C2 C1 . . 125.2(6) ?
C3 C2 C1 . . 122.0(5) ?
O5 C3 C2 . . 120.7(5) ?
O5 C3 H3 . . 119.7 ?
C2 C3 H3 . . 119.7 ?
C5 O4 C15 . . 109.4(3) ?
C2 C4 C5 . . 128.4(5) ?
C2 C4 Se1 . . 120.1(4) ?
C5 C4 Se1 . . 111.5(3) ?
C3 O5 Se1 . . 108.0(4) ?
O4 C5 C4 . . 105.8(4) ?
O4 C5 C6 . . 105.2(3) ?
C4 C5 C6 . . 110.3(4) ?
O4 C5 H5 . . 111.7 ?
C4 C5 H5 . . 111.7 ?
C6 C5 H5 . . 111.7 ?
C21 O6 C18 . . 106.8(4) ?
O1 C6 C7 . . 109.2(3) ?
O1 C6 C5 . . 107.8(3) ?
C7 C6 C5 . . 115.6(3) ?
O1 C6 C14 . . 106.1(3) ?
C7 C6 C14 . . 114.4(3) ?
C5 C6 C14 . . 103.1(3) ?
C7 C8 C12 . . 115.0(4) ?
C7 C8 C9 . . 112.8(3) ?
C12 C8 C9 . . 103.7(3) ?
C7 C8 H8 . . 108.4 ?
C12 C8 H8 . . 108.4 ?
C9 C8 H8 . . 108.4 ?
C8 C7 C22 . . 109.1(4) ?
C8 C7 C6 . . 112.7(3) ?
C22 C7 C6 . . 111.6(3) ?
C8 C7 H7 . . 107.8 ?
C22 C7 H7 . . 107.8 ?
C6 C7 H7 . . 107.8 ?
C10 C9 C8 . . 106.6(4) ?
C10 C9 H9A . . 110.4 ?
C8 C9 H9A . . 110.4 ?
C10 C9 H9AB . . 110.4 ?
C8 C9 H9AB . . 110.4 ?
H9A C9 H9AB . . 108.6 ?
C9 C10 C11 . . 103.7(4) ?
C9 C10 H10A . . 111.0 ?
C11 C10 H10A . . 111.0 ?
C9 C10 H10B . . 111.0 ?
C11 C10 H10B . . 111.0 ?
H10A C10 H10B . . 109.0 ?
C10 C11 C23 . . 112.0(4) ?
C10 C11 C12 . . 100.7(3) ?
C23 C11 C12 . . 114.5(4) ?
C10 C11 H11 . . 109.8 ?
C23 C11 H11 . . 109.8 ?
C12 C11 H11 . . 109.8 ?
O2 C12 C13 . . 107.0(3) ?
O2 C12 C8 . . 105.0(3) ?
C13 C12 C8 . . 114.6(3) ?
O2 C12 C11 . . 109.2(3) ?
C13 C12 C11 . . 114.2(3) ?
C8 C12 C11 . . 106.4(3) ?
O3 C13 C14 . . 118.5(4) ?
O3 C13 C12 . . 119.8(4) ?
C14 C13 C12 . . 121.7(3) ?
C13 C14 C6 . . 116.6(3) ?
C13 C14 C15 . . 113.3(3) ?
C6 C14 C15 . . 105.7(3) ?
C13 C14 H14 . . 106.9 ?
C6 C14 H14 . . 106.9 ?
C15 C14 H14 . . 106.9 ?
O4 C15 C24 . . 109.9(4) ?
O4 C15 C16 . . 105.6(4) ?
C24 C15 C16 . . 112.2(4) ?
O4 C15 C14 . . 103.7(3) ?
C24 C15 C14 . . 113.4(4) ?
C16 C15 C14 . . 111.6(3) ?
C15 C16 C17 . . 112.9(3) ?
C15 C16 H16A . . 109.0 ?
C17 C16 H16A . . 109.0 ?
C15 C16 H16B . . 109.0 ?
C17 C16 H16B . . 109.0 ?
H16A C16 H16B . . 107.8 ?
C18 C17 C16 . . 115.0(4) ?
C18 C17 H17A . . 108.5 ?
C16 C17 H17A . . 108.5 ?
C18 C17 H17B . . 108.5 ?
C16 C17 H17B . . 108.5 ?
H17A C17 H17B . . 107.5 ?
C19 C18 O6 . . 106.9(5) ?
C19 C18 C17 . . 140.6(6) ?
O6 C18 C17 . . 112.5(5) ?
C18 C19 C20 . . 110.7(6) ?
C18 C19 C25 . . 125.4(6) ?
C20 C19 C25 . . 123.6(6) ?
C21 C20 C19 . . 104.2(6) ?
C21 C20 H20 . . 127.9 ?
C19 C20 H20 . . 127.9 ?
O6 C21 C20 . . 111.4(5) ?
O6 C21 H21 . . 124.3 ?
C20 C21 H21 . . 124.3 ?
C7 C22 H22A . . 109.5 ?
C7 C22 H22B . . 109.5 ?
H22A C22 H22B . . 109.5 ?
C7 C22 H22C . . 109.5 ?
H22A C22 H22C . . 109.5 ?
H22B C22 H22C . . 109.5 ?
C11 C23 H23A . . 109.5 ?
C11 C23 H23B . . 109.5 ?
H23A C23 H23B . . 109.5 ?
C11 C23 H23C . . 109.5 ?
H23A C23 H23C . . 109.5 ?
H23B C23 H23C . . 109.5 ?
C15 C24 H24A . . 109.5 ?
C15 C24 H24B . . 109.5 ?
H24A C24 H24B . . 109.5 ?
C15 C24 H24C . . 109.5 ?
H24A C24 H24C . . 109.5 ?
H24B C24 H24C . . 109.5 ?
C19 C25 H25A . . 109.5 ?
C19 C25 H25B . . 109.5 ?
H25A C25 H25B . . 109.5 ?
C19 C25 H25C . . 109.5 ?
H25A C25 H25C . . 109.5 ?
H25B C25 H25C . . 109.5 ?

loop_
_geom_bond_atom_site_label_1
_geom_bond_atom_site_label_2
_geom_bond_site_symmetry_2
_geom_bond_distance
_geom_bond_publ_flag
Se1 C4 . 1.852(6) ?
Se1 O1 . 1.871(3) ?
Se1 O5 . 2.223(4) ?
C1 C2 . 1.489(10) ?
C1 H1A . 0.98 ?
C1 H1B . 0.98 ?
C1 H1C . 0.98 ?
O1 C6 . 1.434(6) ?
O2 C12 . 1.429(5) ?
O2 H2 . 0.71(7) ?
C2 C4 . 1.364(7) ?
C2 C3 . 1.427(10) ?
O3 C13 . 1.217(5) ?
C3 O5 . 1.238(9) ?
C3 H3 . 0.95 ?
O4 C5 . 1.426(5) ?
O4 C15 . 1.449(5) ?
C4 C5 . 1.491(7) ?
C5 C6 . 1.545(5) ?
C5 H5 . 1.0 ?
O6 C21 . 1.311(8) ?
O6 C18 . 1.451(8) ?
C6 C7 . 1.541(6) ?
C6 C14 . 1.549(5) ?
C8 C7 . 1.532(6) ?
C8 C12 . 1.544(5) ?
C8 C9 . 1.561(6) ?
C8 H8 . 1.0 ?
C7 C22 . 1.538(6) ?
C7 H7 . 1.0 ?
C9 C10 . 1.523(7) ?
C9 H9A . 0.99 ?
C9 H9AB . 0.99 ?
C10 C11 . 1.530(7) ?
C10 H10A . 0.99 ?
C10 H10B . 0.99 ?
C11 C23 . 1.539(6) ?
C11 C12 . 1.547(5) ?
C11 H11 . 1.0 ?
C12 C13 . 1.529(6) ?
C13 C14 . 1.522(6) ?
C14 C15 . 1.583(5) ?
C14 H14 . 1.0 ?
C15 C24 . 1.508(7) ?
C15 C16 . 1.516(6) ?
C16 C17 . 1.554(6) ?
C16 H16A . 0.99 ?
C16 H16B . 0.99 ?
C17 C18 . 1.487(7) ?
C17 H17A . 0.99 ?
C17 H17B . 0.99 ?
C18 C19 . 1.306(9) ?
C19 C20 . 1.416(8) ?
C19 C25 . 1.498(8) ?
C20 C21 . 1.385(9) ?
C20 H20 . 0.95 ?
C21 H21 . 0.95 ?
C22 H22A . 0.98 ?
C22 H22B . 0.98 ?
C22 H22C . 0.98 ?
C23 H23A . 0.98 ?
C23 H23B . 0.98 ?
C23 H23C . 0.98 ?
C24 H24A . 0.98 ?
C24 H24B . 0.98 ?
C24 H24C . 0.98 ?
C25 H25A . 0.98 ?
C25 H25B . 0.98 ?
C25 H25C . 0.98 ?

loop_
_geom_hbond_atom_site_label_D
_geom_hbond_atom_site_label_H
_geom_hbond_atom_site_label_A
_geom_hbond_site_symmetry_A
_geom_hbond_distance_DH
_geom_hbond_distance_HA
_geom_hbond_distance_DA
_geom_hbond_angle_DHA
_geom_hbond_publ_flag
O2 H2 O3 2_656 0.71 2.11 2.809(4) 170.0 ?
C3 H3 O5 2_557 0.95 2.48 3.349(7) 151.2 ?
C11 H11 O3 2_656 1.00 2.42 3.271(5) 142.1 ?
C24 H24C O2 . 0.98 2.41 3.100(6) 126.6 ?

loop_
_geom_torsion_atom_site_label_1
_geom_torsion_atom_site_label_2
_geom_torsion_atom_site_label_3
_geom_torsion_atom_site_label_4
_geom_torsion_site_symmetry_1
_geom_torsion_site_symmetry_2
_geom_torsion_site_symmetry_3
_geom_torsion_site_symmetry_4
_geom_torsion
_geom_torsion_publ_flag
C4 Se1 O1 C6 . . . . -14.3(3) ?
O5 Se1 O1 C6 . . . . -3.8(8) ?
C4 C2 C3 O5 . . . . 2.3(7) ?
C1 C2 C3 O5 . . . . -178.2(5) ?
C3 C2 C4 C5 . . . . -179.0(4) ?
C1 C2 C4 C5 . . . . 1.5(8) ?
C3 C2 C4 Se1 . . . . -0.4(6) ?
C1 C2 C4 Se1 . . . . -179.9(4) ?
O1 Se1 C4 C2 . . . . 176.9(4) ?
O5 Se1 C4 C2 . . . . -0.7(4) ?
O1 Se1 C4 C5 . . . . -4.3(3) ?
O5 Se1 C4 C5 . . . . 178.1(3) ?
C2 C3 O5 Se1 . . . . -2.7(6) ?
C15 O4 C5 C4 . . . . 155.0(4) ?
C15 O4 C5 C6 . . . . 38.3(5) ?
C2 C4 C5 O4 . . . . 85.8(6) ?
Se1 C4 C5 O4 . . . . -92.9(4) ?
C2 C4 C5 C6 . . . . -161.0(5) ?
Se1 C4 C5 C6 . . . . 20.4(4) ?
Se1 O1 C6 C7 . . . . -98.5(3) ?
Se1 O1 C6 C5 . . . . 27.8(4) ?
Se1 O1 C6 C14 . . . . 137.7(3) ?
O4 C5 C6 O1 . . . . 83.2(4) ?
C4 C5 C6 O1 . . . . -30.5(5) ?
O4 C5 C6 C7 . . . . -154.4(4) ?
C4 C5 C6 C7 . . . . 91.9(4) ?
O4 C5 C6 C14 . . . . -28.8(5) ?
C4 C5 C6 C14 . . . . -142.4(4) ?
C12 C8 C7 C22 . . . . 179.4(3) ?
C9 C8 C7 C22 . . . . -62.0(5) ?
C12 C8 C7 C6 . . . . 54.9(4) ?
C9 C8 C7 C6 . . . . 173.5(4) ?
O1 C6 C7 C8 . . . . -166.4(3) ?
C5 C6 C7 C8 . . . . 72.0(5) ?
C14 C6 C7 C8 . . . . -47.7(5) ?
O1 C6 C7 C22 . . . . 70.5(4) ?
C5 C6 C7 C22 . . . . -51.2(5) ?
C14 C6 C7 C22 . . . . -170.9(4) ?
C7 C8 C9 C10 . . . . -133.1(4) ?
C12 C8 C9 C10 . . . . -8.0(5) ?
C8 C9 C10 C11 . . . . 32.3(5) ?
C9 C10 C11 C23 . . . . 79.1(5) ?
C9 C10 C11 C12 . . . . -43.0(4) ?
C7 C8 C12 O2 . . . . -139.7(3) ?
C9 C8 C12 O2 . . . . 96.7(4) ?
C7 C8 C12 C13 . . . . -22.6(5) ?
C9 C8 C12 C13 . . . . -146.1(4) ?
C7 C8 C12 C11 . . . . 104.5(4) ?
C9 C8 C12 C11 . . . . -19.0(5) ?
C10 C11 C12 O2 . . . . -74.3(4) ?
C23 C11 C12 O2 . . . . 165.3(4) ?
C10 C11 C12 C13 . . . . 165.9(3) ?
C23 C11 C12 C13 . . . . 45.5(5) ?
C10 C11 C12 C8 . . . . 38.5(4) ?
C23 C11 C12 C8 . . . . -81.8(5) ?
O2 C12 C13 O3 . . . . -78.3(4) ?
C8 C12 C13 O3 . . . . 165.7(4) ?
C11 C12 C13 O3 . . . . 42.7(5) ?
O2 C12 C13 C14 . . . . 99.8(4) ?
C8 C12 C13 C14 . . . . -16.2(5) ?
C11 C12 C13 C14 . . . . -139.2(4) ?
O3 C13 C14 C6 . . . . -159.2(4) ?
C12 C13 C14 C6 . . . . 22.7(5) ?
O3 C13 C14 C15 . . . . 77.7(5) ?
C12 C13 C14 C15 . . . . -100.4(4) ?
O1 C6 C14 C13 . . . . 130.4(3) ?
C7 C6 C14 C13 . . . . 10.0(5) ?
C5 C6 C14 C13 . . . . -116.4(4) ?
O1 C6 C14 C15 . . . . -102.6(3) ?
C7 C6 C14 C15 . . . . 137.0(4) ?
C5 C6 C14 C15 . . . . 10.6(4) ?
C5 O4 C15 C24 . . . . 91.1(4) ?
C5 O4 C15 C16 . . . . -147.8(4) ?
C5 O4 C15 C14 . . . . -30.4(5) ?
C13 C14 C15 O4 . . . . 139.5(4) ?
C6 C14 C15 O4 . . . . 10.6(4) ?
C13 C14 C15 C24 . . . . 20.4(5) ?
C6 C14 C15 C24 . . . . -108.5(4) ?
C13 C14 C15 C16 . . . . -107.4(4) ?
C6 C14 C15 C16 . . . . 123.7(4) ?
O4 C15 C16 C17 . . . . -60.4(5) ?
C24 C15 C16 C17 . . . . 59.3(5) ?
C14 C15 C16 C17 . . . . -172.3(4) ?
C15 C16 C17 C18 . . . . -174.0(5) ?
C21 O6 C18 C19 . . . . -0.3(6) ?
C21 O6 C18 C17 . . . . 177.7(4) ?
C16 C17 C18 C19 . . . . -109.2(7) ?
C16 C17 C18 O6 . . . . 73.9(5) ?
O6 C18 C19 C20 . . . . -1.6(6) ?
C17 C18 C19 C20 . . . . -178.6(6) ?
O6 C18 C19 C25 . . . . -175.4(5) ?
C17 C18 C19 C25 . . . . 7.7(11) ?
C18 C19 C20 C21 . . . . 2.8(6) ?
C25 C19 C20 C21 . . . . 176.7(5) ?
C18 O6 C21 C20 . . . . 2.1(7) ?
C19 C20 C21 O6 . . . . -3.0(7) ?
